data_4079362
loop_
_publ_author_name
'K\"uhnel, Erik'
'Shishkov, Igor V.'
'Rominger, Frank'
'Oeser, Thomas'
'Hofmann, Peter'

_publ_section_title
;
 Synthesis and Structures of Copper(I) Complexes with
 Phosphino-Functionalized N-Heterocyclic Carbenes (NHCP) and
 Bis-N-Heterocyclic Carbenes (Bis-NHC)
;
_journal_issue 22
_journal_name_full Organometallics
_journal_page_first 8000
_journal_paper_doi 10.1021/om300701u
_journal_volume 31
_journal_year 2012
_chemical_formula_sum 'C24 H46 Br2 Cu2 N4 P2'
_chemical_formula_weight 739.49
_chemical_name_common 'in manuscript 4a'
_chemical_name_systematic
; 
 ? 
;
_space_group_IT_number 14
_symmetry_cell_setting monoclinic
_symmetry_space_group_name_Hall '-P 2yn'
_symmetry_space_group_name_H-M 'P 1 21/n 1'
_atom_sites_solution_hydrogens geom
_atom_sites_solution_primary direct
_atom_sites_solution_secondary difmap
_audit_creation_method SHELXL-97
_cell_angle_alpha 90.00
_cell_angle_beta 109.438(1)
_cell_angle_gamma 90.00
_cell_formula_units_Z 4
_cell_length_a 11.7472(7)
_cell_length_b 19.7890(11)
_cell_length_c 14.3583(8)
_cell_measurement_reflns_used 9975
_cell_measurement_temperature 200(2)
_cell_measurement_theta_max 30.32
_cell_measurement_theta_min 2.20
_cell_volume 3147.6(3)
_computing_cell_refinement 'Bruker SAINT'
_computing_data_collection 'Bruker APEX2'
_computing_data_reduction 'Bruker SAINT'
_computing_molecular_graphics 'Bruker SHELXTL'
_computing_publication_material 'Bruker SHELXTL'
_computing_structure_refinement 'SHELXL-97 (Sheldrick, 2008)'
_computing_structure_solution 'SHELXS-97 (Sheldrick, 2008)'
_diffrn_ambient_temperature 200(2)
_diffrn_measured_fraction_theta_full 0.995
_diffrn_measured_fraction_theta_max 0.995
_diffrn_measurement_device_type 'Bruker APEX-II CCD'
_diffrn_measurement_method '\f and \w scans'
_diffrn_radiation_monochromator mirror
_diffrn_radiation_source 'ImuS microsource'
_diffrn_radiation_type MoK\a
_diffrn_radiation_wavelength 0.71073
_diffrn_reflns_av_R_equivalents 0.0357
_diffrn_reflns_av_sigmaI/netI 0.0337
_diffrn_reflns_limit_h_max 16
_diffrn_reflns_limit_h_min -16
_diffrn_reflns_limit_k_max 28
_diffrn_reflns_limit_k_min -28
_diffrn_reflns_limit_l_max 20
_diffrn_reflns_limit_l_min -20
_diffrn_reflns_number 41785
_diffrn_reflns_theta_full 30.46
_diffrn_reflns_theta_max 30.46
_diffrn_reflns_theta_min 1.82
_exptl_absorpt_coefficient_mu 4.011
_exptl_absorpt_correction_T_max 0.6667
_exptl_absorpt_correction_T_min 0.6036
_exptl_absorpt_correction_type multi-scan
_exptl_absorpt_process_details
;
Sheldrick, G. M. (2008). <i>SADABS</i>. University of G\"ottingen, Germany.
;
_exptl_crystal_colour colourless
_exptl_crystal_density_diffrn 1.561
_exptl_crystal_density_method 'not measured'
_exptl_crystal_description polyhedron
_exptl_crystal_F_000 1504
_exptl_crystal_size_max 0.14
_exptl_crystal_size_mid 0.11
_exptl_crystal_size_min 0.11
_refine_diff_density_max 0.890
_refine_diff_density_min -1.112
_refine_diff_density_rms 0.072
_refine_ls_extinction_method none
_refine_ls_goodness_of_fit_ref 1.016
_refine_ls_hydrogen_treatment constr
_refine_ls_matrix_type full
_refine_ls_number_parameters 321
_refine_ls_number_reflns 9529
_refine_ls_number_restraints 0
_refine_ls_restrained_S_all 1.016
_refine_ls_R_factor_all 0.0474
_refine_ls_R_factor_gt 0.0300
_refine_ls_shift/su_max 0.002
_refine_ls_shift/su_mean 0.000
_refine_ls_structure_factor_coef Fsqd
_refine_ls_weighting_details 'calc w=1/[\s^2^(Fo^2^)+(0.0276P)^2^+1.4903P] where P=(Fo^2^+2Fc^2^)/3'
_refine_ls_weighting_scheme calc
_refine_ls_wR_factor_gt 0.0649
_refine_ls_wR_factor_ref 0.0702
_reflns_number_gt 7337
_reflns_number_total 9529
_reflns_threshold_expression >2sigma(I)
_cod_data_source_file om300701u_si_002.cif
_cod_data_source_block ek24
_cod_depositor_comments
;
The following automatic conversions were performed:

'_symmetry_cell_setting' value 'Monoclinic' changed to 'monoclinic'
according to /home/saulius/struct/CIF-dictionaries/cif_core.dic
dictionary named 'cif_core.dic' version 2.4.2 from 2011-04-26.

Automatic conversion script
Id: cif_fix_values 1891 2012-01-12 08:04:46Z andrius 
;
_cod_original_sg_symbol_H-M P2(1)/n
_cod_database_code 4079362

loop_
_symmetry_equiv_pos_as_xyz
'x, y, z'
'-x+1/2, y+1/2, -z+1/2'
'-x, -y, -z'
'x-1/2, -y-1/2, z-1/2'

loop_
_atom_site_label
_atom_site_type_symbol
_atom_site_fract_x
_atom_site_fract_y
_atom_site_fract_z
_atom_site_U_iso_or_equiv
_atom_site_adp_type
_atom_site_occupancy
_atom_site_symmetry_multiplicity
_atom_site_calc_flag
_atom_site_refinement_flags
Cu1 Cu 0.14239(2) 0.083280(12) 0.307160(18) 0.02343(6) Uani 1 1 d .
Cu2 Cu 0.29863(2) 0.173576(12) 0.233196(18) 0.02486(6) Uani 1 1 d .
Br1 Br -0.05991(2) 0.043533(16) 0.21411(2) 0.05421(9) Uani 1 1 d .
Br2 Br 0.22618(3) 0.243324(11) 0.083321(17) 0.04339(7) Uani 1 1 d .
P1 P 0.13675(4) 0.17321(2) 0.39923(3) 0.02014(9) Uani 1 1 d .
P2 P 0.36594(4) 0.07485(2) 0.19615(4) 0.02089(10) Uani 1 1 d .
C1 C 0.31953(18) 0.22987(10) 0.34952(15) 0.0251(4) Uani 1 1 d .
N2 N 0.25780(14) 0.22846(8) 0.41605(12) 0.0233(3) Uani 1 1 d .
C3 C 0.3002(2) 0.27962(11) 0.48625(16) 0.0324(5) Uani 1 1 d .
H3 H 0.2718 0.2894 0.5395 0.039 Uiso 1 1 calc R
C4 C 0.3872(2) 0.31189(11) 0.46486(17) 0.0355(5) Uani 1 1 d .
H4 H 0.4337 0.3487 0.5004 0.043 Uiso 1 1 calc R
N5 N 0.39753(16) 0.28189(9) 0.38097(13) 0.0313(4) Uani 1 1 d .
C6 C 0.4828(3) 0.30459(14) 0.3329(2) 0.0486(7) Uani 1 1 d .
H6A H 0.5624 0.2848 0.3667 0.073 Uiso 1 1 calc R
H6B H 0.4887 0.3540 0.3360 0.073 Uiso 1 1 calc R
H6C H 0.4544 0.2901 0.2636 0.073 Uiso 1 1 calc R
C11 C 0.1568(2) 0.14127(10) 0.52698(14) 0.0281(4) Uani 1 1 d .
C12 C 0.1306(2) 0.18906(12) 0.60166(16) 0.0390(5) Uani 1 1 d .
H12A H 0.1422 0.1648 0.6637 0.058 Uiso 1 1 calc R
H12B H 0.0471 0.2051 0.5749 0.058 Uiso 1 1 calc R
H12C H 0.1858 0.2277 0.6141 0.058 Uiso 1 1 calc R
C13 C 0.2866(2) 0.11551(12) 0.56822(17) 0.0384(5) Uani 1 1 d .
H13A H 0.2987 0.0924 0.6311 0.058 Uiso 1 1 calc R
H13B H 0.3425 0.1538 0.5789 0.058 Uiso 1 1 calc R
H13C H 0.3018 0.0839 0.5212 0.058 Uiso 1 1 calc R
C14 C 0.0717(2) 0.07981(11) 0.51257(18) 0.0390(5) Uani 1 1 d .
H14A H 0.0854 0.0490 0.4639 0.059 Uiso 1 1 calc R
H14B H -0.0123 0.0953 0.4890 0.059 Uiso 1 1 calc R
H14C H 0.0881 0.0562 0.5756 0.059 Uiso 1 1 calc R
C15 C 0.00448(18) 0.23161(11) 0.35154(16) 0.0291(4) Uani 1 1 d .
C16 C -0.1099(2) 0.19656(14) 0.3574(2) 0.0434(6) Uani 1 1 d .
H16A H -0.1064 0.1943 0.4265 0.065 Uiso 1 1 calc R
H16B H -0.1148 0.1507 0.3305 0.065 Uiso 1 1 calc R
H16C H -0.1813 0.2224 0.3190 0.065 Uiso 1 1 calc R
C17 C -0.0076(2) 0.24162(14) 0.24250(18) 0.0447(6) Uani 1 1 d .
H17A H -0.0726 0.2739 0.2120 0.067 Uiso 1 1 calc R
H17B H -0.0265 0.1982 0.2078 0.067 Uiso 1 1 calc R
H17C H 0.0685 0.2591 0.2381 0.067 Uiso 1 1 calc R
C18 C 0.0181(2) 0.30098(12) 0.4012(2) 0.0433(6) Uani 1 1 d .
H18A H 0.0868 0.3248 0.3921 0.065 Uiso 1 1 calc R
H18B H 0.0319 0.2952 0.4719 0.065 Uiso 1 1 calc R
H18C H -0.0557 0.3273 0.3713 0.065 Uiso 1 1 calc R
C21 C 0.53428(18) 0.08069(11) 0.22807(17) 0.0316(5) Uani 1 1 d .
C22 C 0.5879(2) 0.08420(15) 0.34109(19) 0.0472(6) Uani 1 1 d .
H22A H 0.5779 0.0404 0.3693 0.071 Uiso 1 1 calc R
H22B H 0.5461 0.1192 0.3656 0.071 Uiso 1 1 calc R
H22C H 0.6740 0.0952 0.3606 0.071 Uiso 1 1 calc R
C23 C 0.5570(2) 0.14874(13) 0.18565(19) 0.0410(6) Uani 1 1 d .
H23A H 0.6441 0.1568 0.2048 0.061 Uiso 1 1 calc R
H23B H 0.5196 0.1851 0.2116 0.061 Uiso 1 1 calc R
H23C H 0.5219 0.1477 0.1135 0.061 Uiso 1 1 calc R
C24 C 0.5984(2) 0.02602(14) 0.1885(2) 0.0449(6) Uani 1 1 d .
H24A H 0.5659 0.0256 0.1162 0.067 Uiso 1 1 calc R
H24B H 0.5851 -0.0182 0.2140 0.067 Uiso 1 1 calc R
H24C H 0.6851 0.0357 0.2100 0.067 Uiso 1 1 calc R
C25 C 0.28907(18) 0.03996(10) 0.06892(15) 0.0246(4) Uani 1 1 d .
C26 C 0.3138(2) -0.03470(11) 0.05443(19) 0.0363(5) Uani 1 1 d .
H26A H 0.2868 -0.0625 0.0996 0.054 Uiso 1 1 calc R
H26B H 0.4006 -0.0414 0.0684 0.054 Uiso 1 1 calc R
H26C H 0.2699 -0.0479 -0.0139 0.054 Uiso 1 1 calc R
C27 C 0.15358(18) 0.04806(12) 0.05183(17) 0.0330(5) Uani 1 1 d .
H27A H 0.1072 0.0326 -0.0149 0.050 Uiso 1 1 calc R
H27B H 0.1355 0.0957 0.0590 0.050 Uiso 1 1 calc R
H27C H 0.1316 0.0210 0.1004 0.050 Uiso 1 1 calc R
C28 C 0.3217(2) 0.08303(11) -0.00755(16) 0.0324(5) Uani 1 1 d .
H28A H 0.2700 0.0703 -0.0741 0.049 Uiso 1 1 calc R
H28B H 0.4064 0.0753 -0.0011 0.049 Uiso 1 1 calc R
H28C H 0.3097 0.1309 0.0038 0.049 Uiso 1 1 calc R
C31 C 0.25694(18) 0.01113(9) 0.31073(14) 0.0232(4) Uani 1 1 d .
N32 N 0.34774(15) 0.00873(8) 0.27039(13) 0.0247(3) Uani 1 1 d .
C33 C 0.4038(2) -0.05474(11) 0.28748(19) 0.0364(5) Uani 1 1 d .
H33 H 0.4683 -0.0693 0.2663 0.044 Uiso 1 1 calc R
C34 C 0.3492(2) -0.09100(11) 0.33938(18) 0.0368(5) Uani 1 1 d .
H34 H 0.3684 -0.1358 0.3631 0.044 Uiso 1 1 calc R
N35 N 0.25966(16) -0.05045(8) 0.35163(14) 0.0293(4) Uani 1 1 d .
C36 C 0.1762(2) -0.07263(11) 0.40126(19) 0.0386(5) Uani 1 1 d .
H36A H 0.1995 -0.0525 0.4673 0.058 Uiso 1 1 calc R
H36B H 0.1788 -0.1220 0.4070 0.058 Uiso 1 1 calc R
H36C H 0.0941 -0.0583 0.3628 0.058 Uiso 1 1 calc R

loop_
_atom_site_aniso_label
_atom_site_aniso_U_11
_atom_site_aniso_U_22
_atom_site_aniso_U_33
_atom_site_aniso_U_23
_atom_site_aniso_U_13
_atom_site_aniso_U_12
Cu1 0.02294(12) 0.02323(11) 0.02628(12) -0.00664(9) 0.01110(10) -0.00239(9)
Cu2 0.02868(13) 0.02177(11) 0.02539(12) -0.00247(9) 0.01069(10) -0.00321(9)
Br1 0.02621(11) 0.0757(2) 0.05954(17) -0.03944(15) 0.01265(11) -0.01529(12)
Br2 0.07367(19) 0.02346(10) 0.03183(12) 0.00234(9) 0.01594(12) 0.01029(11)
P1 0.0200(2) 0.0206(2) 0.0193(2) -0.00359(18) 0.00592(18) -0.00077(18)
P2 0.0200(2) 0.0198(2) 0.0245(2) 0.00313(18) 0.00967(19) -0.00053(18)
C1 0.0257(10) 0.0233(9) 0.0248(10) -0.0006(7) 0.0067(8) -0.0038(7)
N2 0.0238(8) 0.0230(8) 0.0207(8) -0.0052(6) 0.0042(6) -0.0040(6)
C3 0.0367(12) 0.0312(11) 0.0269(10) -0.0108(8) 0.0076(9) -0.0064(9)
C4 0.0359(12) 0.0311(11) 0.0345(12) -0.0108(9) 0.0050(10) -0.0111(9)
N5 0.0326(10) 0.0298(9) 0.0313(9) -0.0049(7) 0.0106(8) -0.0116(7)
C6 0.0526(16) 0.0502(15) 0.0490(15) -0.0080(12) 0.0248(13) -0.0279(13)
C11 0.0364(11) 0.0281(10) 0.0213(9) -0.0015(8) 0.0117(9) 0.0008(8)
C12 0.0537(15) 0.0405(12) 0.0264(11) -0.0061(9) 0.0183(11) 0.0010(11)
C13 0.0422(13) 0.0390(12) 0.0295(11) 0.0052(9) 0.0063(10) 0.0076(10)
C14 0.0522(15) 0.0332(11) 0.0414(13) -0.0012(10) 0.0286(12) -0.0086(10)
C15 0.0247(10) 0.0306(10) 0.0289(10) -0.0037(8) 0.0050(8) 0.0039(8)
C16 0.0242(11) 0.0506(14) 0.0535(15) -0.0116(12) 0.0104(11) 0.0041(10)
C17 0.0452(14) 0.0513(15) 0.0295(12) 0.0066(11) 0.0015(11) 0.0169(12)
C18 0.0436(14) 0.0298(11) 0.0507(15) -0.0074(10) 0.0077(12) 0.0112(10)
C21 0.0211(10) 0.0375(11) 0.0372(12) 0.0077(9) 0.0108(9) -0.0030(8)
C22 0.0301(12) 0.0650(17) 0.0380(13) 0.0107(12) 0.0000(10) -0.0103(12)
C23 0.0297(11) 0.0443(13) 0.0485(14) 0.0110(11) 0.0124(10) -0.0127(10)
C24 0.0259(11) 0.0538(15) 0.0623(17) 0.0127(13) 0.0246(12) 0.0077(11)
C25 0.0252(9) 0.0236(9) 0.0272(10) -0.0020(7) 0.0117(8) 0.0003(7)
C26 0.0433(13) 0.0240(10) 0.0454(13) -0.0064(9) 0.0200(11) -0.0012(9)
C27 0.0242(10) 0.0417(12) 0.0315(11) -0.0093(9) 0.0071(9) -0.0019(9)
C28 0.0413(12) 0.0310(11) 0.0287(11) 0.0022(8) 0.0166(10) 0.0033(9)
C31 0.0257(9) 0.0224(9) 0.0234(9) -0.0017(7) 0.0108(8) -0.0043(7)
N32 0.0238(8) 0.0225(8) 0.0321(9) 0.0074(7) 0.0149(7) 0.0022(6)
C33 0.0359(12) 0.0290(11) 0.0533(14) 0.0159(10) 0.0267(11) 0.0118(9)
C34 0.0417(13) 0.0268(10) 0.0496(14) 0.0129(10) 0.0256(11) 0.0096(9)
N35 0.0348(10) 0.0241(8) 0.0363(10) 0.0051(7) 0.0213(8) -0.0002(7)
C36 0.0506(14) 0.0301(11) 0.0493(14) 0.0044(10) 0.0358(12) -0.0045(10)

loop_
_atom_type_symbol
_atom_type_description
_atom_type_scat_dispersion_real
_atom_type_scat_dispersion_imag
_atom_type_scat_source
C C 0.0033 0.0016 'International Tables Vol C Tables 4.2.6.8 and 6.1.1.4'
H H 0.0000 0.0000 'International Tables Vol C Tables 4.2.6.8 and 6.1.1.4'
N N 0.0061 0.0033 'International Tables Vol C Tables 4.2.6.8 and 6.1.1.4'
P P 0.1023 0.0942 'International Tables Vol C Tables 4.2.6.8 and 6.1.1.4'
Cu Cu 0.3201 1.2651 'International Tables Vol C Tables 4.2.6.8 and 6.1.1.4'
Br Br -0.2901 2.4595 'International Tables Vol C Tables 4.2.6.8 and 6.1.1.4'

loop_
_geom_angle_atom_site_label_1
_geom_angle_atom_site_label_2
_geom_angle_atom_site_label_3
_geom_angle
C31 Cu1 P1 136.43(6)
C31 Cu1 Br1 108.45(6)
P1 Cu1 Br1 111.499(17)
C31 Cu1 Cu2 86.98(5)
P1 Cu1 Cu2 82.927(15)
Br1 Cu1 Cu2 126.762(14)
C1 Cu2 P2 138.36(6)
C1 Cu2 Br2 109.67(6)
P2 Cu2 Br2 109.210(17)
C1 Cu2 Cu1 87.40(6)
P2 Cu2 Cu1 82.542(15)
Br2 Cu2 Cu1 124.782(13)
N2 P1 C15 101.69(9)
N2 P1 C11 104.12(9)
C15 P1 C11 112.55(10)
N2 P1 Cu1 113.46(6)
C15 P1 Cu1 117.39(7)
C11 P1 Cu1 106.93(7)
N32 P2 C21 103.30(9)
N32 P2 C25 101.62(9)
C21 P2 C25 112.70(10)
N32 P2 Cu2 112.62(6)
C21 P2 Cu2 108.35(7)
C25 P2 Cu2 117.29(6)
N5 C1 N2 103.79(16)
N5 C1 Cu2 126.72(15)
N2 C1 Cu2 129.45(14)
C1 N2 C3 109.98(16)
C1 N2 P1 120.59(13)
C3 N2 P1 129.17(14)
C4 C3 N2 107.39(19)
C4 C3 H3 126.3
N2 C3 H3 126.3
C3 C4 N5 107.04(18)
C3 C4 H4 126.5
N5 C4 H4 126.5
C1 N5 C4 111.79(18)
C1 N5 C6 124.77(19)
C4 N5 C6 123.44(18)
N5 C6 H6A 109.5
N5 C6 H6B 109.5
H6A C6 H6B 109.5
N5 C6 H6C 109.5
H6A C6 H6C 109.5
H6B C6 H6C 109.5
C13 C11 C12 109.91(18)
C13 C11 C14 107.88(19)
C12 C11 C14 107.93(18)
C13 C11 P1 105.98(14)
C12 C11 P1 119.03(15)
C14 C11 P1 105.60(14)
C11 C12 H12A 109.5
C11 C12 H12B 109.5
H12A C12 H12B 109.5
C11 C12 H12C 109.5
H12A C12 H12C 109.5
H12B C12 H12C 109.5
C11 C13 H13A 109.5
C11 C13 H13B 109.5
H13A C13 H13B 109.5
C11 C13 H13C 109.5
H13A C13 H13C 109.5
H13B C13 H13C 109.5
C11 C14 H14A 109.5
C11 C14 H14B 109.5
H14A C14 H14B 109.5
C11 C14 H14C 109.5
H14A C14 H14C 109.5
H14B C14 H14C 109.5
C18 C15 C17 108.6(2)
C18 C15 C16 109.67(19)
C17 C15 C16 109.1(2)
C18 C15 P1 115.95(15)
C17 C15 P1 103.66(14)
C16 C15 P1 109.57(16)
C15 C16 H16A 109.5
C15 C16 H16B 109.5
H16A C16 H16B 109.5
C15 C16 H16C 109.5
H16A C16 H16C 109.5
H16B C16 H16C 109.5
C15 C17 H17A 109.5
C15 C17 H17B 109.5
H17A C17 H17B 109.5
C15 C17 H17C 109.5
H17A C17 H17C 109.5
H17B C17 H17C 109.5
C15 C18 H18A 109.5
C15 C18 H18B 109.5
H18A C18 H18B 109.5
C15 C18 H18C 109.5
H18A C18 H18C 109.5
H18B C18 H18C 109.5
C24 C21 C22 110.2(2)
C24 C21 C23 107.46(19)
C22 C21 C23 108.4(2)
C24 C21 P2 118.26(17)
C22 C21 P2 106.81(15)
C23 C21 P2 105.35(15)
C21 C22 H22A 109.5
C21 C22 H22B 109.5
H22A C22 H22B 109.5
C21 C22 H22C 109.5
H22A C22 H22C 109.5
H22B C22 H22C 109.5
C21 C23 H23A 109.5
C21 C23 H23B 109.5
H23A C23 H23B 109.5
C21 C23 H23C 109.5
H23A C23 H23C 109.5
H23B C23 H23C 109.5
C21 C24 H24A 109.5
C21 C24 H24B 109.5
H24A C24 H24B 109.5
C21 C24 H24C 109.5
H24A C24 H24C 109.5
H24B C24 H24C 109.5
C26 C25 C27 108.19(17)
C26 C25 C28 109.50(17)
C27 C25 C28 108.66(18)
C26 C25 P2 115.75(15)
C27 C25 P2 104.72(13)
C28 C25 P2 109.72(14)
C25 C26 H26A 109.5
C25 C26 H26B 109.5
H26A C26 H26B 109.5
C25 C26 H26C 109.5
H26A C26 H26C 109.5
H26B C26 H26C 109.5
C25 C27 H27A 109.5
C25 C27 H27B 109.5
H27A C27 H27B 109.5
C25 C27 H27C 109.5
H27A C27 H27C 109.5
H27B C27 H27C 109.5
C25 C28 H28A 109.5
C25 C28 H28B 109.5
H28A C28 H28B 109.5
C25 C28 H28C 109.5
H28A C28 H28C 109.5
H28B C28 H28C 109.5
N35 C31 N32 104.08(16)
N35 C31 Cu1 126.08(14)
N32 C31 Cu1 129.78(14)
C31 N32 C33 110.04(16)
C31 N32 P2 120.12(13)
C33 N32 P2 129.27(14)
C34 C33 N32 107.04(18)
C34 C33 H33 126.5
N32 C33 H33 126.5
C33 C34 N35 106.58(18)
C33 C34 H34 126.7
N35 C34 H34 126.7
C31 N35 C34 112.24(17)
C31 N35 C36 124.22(18)
C34 N35 C36 123.53(18)
N35 C36 H36A 109.5
N35 C36 H36B 109.5
H36A C36 H36B 109.5
N35 C36 H36C 109.5
H36A C36 H36C 109.5
H36B C36 H36C 109.5

loop_
_geom_bond_atom_site_label_1
_geom_bond_atom_site_label_2
_geom_bond_distance
Cu1 C31 1.951(2)
Cu1 P1 2.2310(5)
Cu1 Br1 2.4368(4)
Cu1 Cu2 2.9977(3)
Cu2 C1 1.954(2)
Cu2 P2 2.2371(5)
Cu2 Br2 2.4579(3)
P1 N2 1.7457(16)
P1 C15 1.874(2)
P1 C11 1.879(2)
P2 N32 1.7451(16)
P2 C21 1.879(2)
P2 C25 1.879(2)
C1 N5 1.352(3)
C1 N2 1.378(3)
N2 C3 1.398(2)
C3 C4 1.325(3)
C3 H3 0.9500
C4 N5 1.384(3)
C4 H4 0.9500
N5 C6 1.464(3)
C6 H6A 0.9800
C6 H6B 0.9800
C6 H6C 0.9800
C11 C13 1.528(3)
C11 C12 1.536(3)
C11 C14 1.544(3)
C12 H12A 0.9800
C12 H12B 0.9800
C12 H12C 0.9800
C13 H13A 0.9800
C13 H13B 0.9800
C13 H13C 0.9800
C14 H14A 0.9800
C14 H14B 0.9800
C14 H14C 0.9800
C15 C18 1.530(3)
C15 C17 1.537(3)
C15 C16 1.539(3)
C16 H16A 0.9800
C16 H16B 0.9800
C16 H16C 0.9800
C17 H17A 0.9800
C17 H17B 0.9800
C17 H17C 0.9800
C18 H18A 0.9800
C18 H18B 0.9800
C18 H18C 0.9800
C21 C24 1.531(3)
C21 C22 1.535(3)
C21 C23 1.538(3)
C22 H22A 0.9800
C22 H22B 0.9800
C22 H22C 0.9800
C23 H23A 0.9800
C23 H23B 0.9800
C23 H23C 0.9800
C24 H24A 0.9800
C24 H24B 0.9800
C24 H24C 0.9800
C25 C26 1.533(3)
C25 C27 1.536(3)
C25 C28 1.536(3)
C26 H26A 0.9800
C26 H26B 0.9800
C26 H26C 0.9800
C27 H27A 0.9800
C27 H27B 0.9800
C27 H27C 0.9800
C28 H28A 0.9800
C28 H28B 0.9800
C28 H28C 0.9800
C31 N35 1.349(2)
C31 N32 1.374(2)
N32 C33 1.402(3)
C33 C34 1.341(3)
C33 H33 0.9500
C34 N35 1.380(3)
C34 H34 0.9500
N35 C36 1.458(3)
C36 H36A 0.9800
C36 H36B 0.9800
C36 H36C 0.9800

loop_
_geom_torsion_atom_site_label_1
_geom_torsion_atom_site_label_2
_geom_torsion_atom_site_label_3
_geom_torsion_atom_site_label_4
_geom_torsion
C31 Cu1 Cu2 C1 -120.28(8)
P1 Cu1 Cu2 C1 17.25(6)
Br1 Cu1 Cu2 C1 128.85(6)
C31 Cu1 Cu2 P2 19.22(6)
P1 Cu1 Cu2 P2 156.75(2)
Br1 Cu1 Cu2 P2 -91.645(19)
C31 Cu1 Cu2 Br2 127.46(6)
P1 Cu1 Cu2 Br2 -95.008(19)
Br1 Cu1 Cu2 Br2 16.60(2)
C31 Cu1 P1 N2 55.66(10)
Br1 Cu1 P1 N2 -149.19(6)
Cu2 Cu1 P1 N2 -22.37(6)
C31 Cu1 P1 C15 173.93(11)
Br1 Cu1 P1 C15 -30.92(8)
Cu2 Cu1 P1 C15 95.90(8)
C31 Cu1 P1 C11 -58.55(11)
Br1 Cu1 P1 C11 96.61(7)
Cu2 Cu1 P1 C11 -136.57(7)
C1 Cu2 P2 N32 52.18(11)
Br2 Cu2 P2 N32 -149.64(7)
Cu1 Cu2 P2 N32 -25.33(7)
C1 Cu2 P2 C21 -61.44(12)
Br2 Cu2 P2 C21 96.73(7)
Cu1 Cu2 P2 C21 -138.96(7)
C1 Cu2 P2 C25 169.60(11)
Br2 Cu2 P2 C25 -32.22(7)
Cu1 Cu2 P2 C25 92.09(7)
P2 Cu2 C1 N5 94.70(19)
Br2 Cu2 C1 N5 -63.42(19)
Cu1 Cu2 C1 N5 170.41(18)
P2 Cu2 C1 N2 -87.9(2)
Br2 Cu2 C1 N2 113.98(17)
Cu1 Cu2 C1 N2 -12.20(18)
N5 C1 N2 C3 -0.1(2)
Cu2 C1 N2 C3 -177.96(16)
N5 C1 N2 P1 174.52(14)
Cu2 C1 N2 P1 -3.3(3)
C15 P1 N2 C1 -103.35(16)
C11 P1 N2 C1 139.53(16)
Cu1 P1 N2 C1 23.65(17)
C15 P1 N2 C3 70.1(2)
C11 P1 N2 C3 -47.0(2)
Cu1 P1 N2 C3 -162.86(16)
C1 N2 C3 C4 -0.6(2)
P1 N2 C3 C4 -174.63(16)
N2 C3 C4 N5 1.0(3)
N2 C1 N5 C4 0.8(2)
Cu2 C1 N5 C4 178.70(16)
N2 C1 N5 C6 -179.0(2)
Cu2 C1 N5 C6 -1.1(3)
C3 C4 N5 C1 -1.2(3)
C3 C4 N5 C6 178.6(2)
N2 P1 C11 C13 -52.02(16)
C15 P1 C11 C13 -161.32(14)
Cu1 P1 C11 C13 68.36(15)
N2 P1 C11 C12 72.32(19)
C15 P1 C11 C12 -37.0(2)
Cu1 P1 C11 C12 -167.31(16)
N2 P1 C11 C14 -166.32(14)
C15 P1 C11 C14 84.38(16)
Cu1 P1 C11 C14 -45.94(15)
N2 P1 C15 C18 -40.55(19)
C11 P1 C15 C18 70.3(2)
Cu1 P1 C15 C18 -164.96(15)
N2 P1 C15 C17 78.33(16)
C11 P1 C15 C17 -170.85(15)
Cu1 P1 C15 C17 -46.08(17)
N2 P1 C15 C16 -165.32(15)
C11 P1 C15 C16 -54.50(18)
Cu1 P1 C15 C16 70.27(16)
N32 P2 C21 C24 73.97(19)
C25 P2 C21 C24 -34.9(2)
Cu2 P2 C21 C24 -166.37(16)
N32 P2 C21 C22 -50.88(18)
C25 P2 C21 C22 -159.73(16)
Cu2 P2 C21 C22 68.78(17)
N32 P2 C21 C23 -165.97(15)
C25 P2 C21 C23 85.17(17)
Cu2 P2 C21 C23 -46.31(17)
N32 P2 C25 C26 -41.60(16)
C21 P2 C25 C26 68.31(17)
Cu2 P2 C25 C26 -164.83(13)
N32 P2 C25 C27 77.41(14)
C21 P2 C25 C27 -172.67(14)
Cu2 P2 C25 C27 -45.81(15)
N32 P2 C25 C28 -166.12(13)
C21 P2 C25 C28 -56.21(16)
Cu2 P2 C25 C28 70.65(14)
P1 Cu1 C31 N35 93.83(18)
Br1 Cu1 C31 N35 -61.83(18)
Cu2 Cu1 C31 N35 170.27(18)
P1 Cu1 C31 N32 -89.38(19)
Br1 Cu1 C31 N32 114.96(17)
Cu2 Cu1 C31 N32 -12.93(18)
N35 C31 N32 C33 0.2(2)
Cu1 C31 N32 C33 -177.14(17)
N35 C31 N32 P2 172.34(14)
Cu1 C31 N32 P2 -5.0(3)
C21 P2 N32 C31 144.06(16)
C25 P2 N32 C31 -98.97(16)
Cu2 P2 N32 C31 27.38(17)
C21 P2 N32 C33 -45.5(2)
C25 P2 N32 C33 71.5(2)
Cu2 P2 N32 C33 -162.16(18)
C31 N32 C33 C34 -0.9(3)
P2 N32 C33 C34 -172.15(18)
N32 C33 C34 N35 1.2(3)
N32 C31 N35 C34 0.6(2)
Cu1 C31 N35 C34 178.07(16)
N32 C31 N35 C36 -178.1(2)
Cu1 C31 N35 C36 -0.6(3)
C33 C34 N35 C31 -1.2(3)
C33 C34 N35 C36 177.5(2)
